data_7118449
loop_
_publ_author_name
'Schwedtmann, Kai'
'Holthausen, Michael H.'
'Sala, Chris H.'
'Hennersdorf, Felix'
'Fr\"ohlich, Roland'
'Weigand, Jan J.'

_publ_section_title
;
 [((Cl)Im(Dipp))P[double bond, length as m-dash]P(Dipp)][GaCl4]: a
 polarized, cationic diphosphene.
;
_journal_issue 7
_journal_name_full 'Chemical communications (Cambridge, England)'
_journal_page_first 1409
_journal_page_last 1412
_journal_paper_doi 10.1039/c5cc08248j
_journal_volume 52
_journal_year 2016
_chemical_formula_moiety '2(C39 H51 Cl3 N2 P2), C6 H14, C4 H10 O'
_chemical_formula_sum 'C44 H63 Cl3 N2 O0.5 P2'
_chemical_formula_weight 796.25
_chemical_name_systematic
;
 ?
;
_space_group_crystal_system monoclinic
_space_group_IT_number 15
_space_group_name_Hall '-C 2yc'
_space_group_name_H-M_alt 'C 1 2/c 1'
_symmetry_space_group_name_Hall '-C 2yc'
_symmetry_space_group_name_H-M 'C 1 2/c 1'
_atom_sites_solution_hydrogens geom
_atom_sites_solution_primary direct
_atom_sites_solution_secondary difmap
_audit_creation_method SHELXL-97
_audit_update_record
;
2015-09-30 deposited with the CCDC.
2015-11-23 downloaded from the CCDC.
;
_cell_angle_alpha 90.00
_cell_angle_beta 118.2690(10)
_cell_angle_gamma 90.00
_cell_formula_units_Z 8
_cell_length_a 27.4838(3)
_cell_length_b 17.6558(2)
_cell_length_c 21.9216(3)
_cell_measurement_reflns_used 900
_cell_measurement_temperature 153(2)
_cell_measurement_theta_max 75
_cell_measurement_theta_min 1
_cell_volume 9368.7(2)
_computing_cell_refinement 'SAINT (Bruker AXS, 2000)'
_computing_data_collection 'SMART (Bruker AXS, 2000)'
_computing_data_reduction 'SAINT,SADABS (Bruker AXS, 2000)'
_computing_molecular_graphics
;
ORTEP3,L.J. Farrugia, J. Appl. Cryst. (1997) 30, 565
;
_computing_structure_refinement
;
SHELXL-97, G. M. Sheldrick, Acta Cryst. (2008) A64, 112-122
;
_computing_structure_solution
;
SHELXS-97 , G. M. Sheldrick, Acta Cryst. (2008) A64, 112-122
;
_diffrn_ambient_temperature 153(2)
_diffrn_detector_area_resol_mean 80
_diffrn_measured_fraction_theta_full 0.974
_diffrn_measured_fraction_theta_max 0.974
_diffrn_measurement_device_type 'CCD area detector'
_diffrn_measurement_method 'Omega and Phi scans'
_diffrn_radiation_monochromator 'goebel mirror'
_diffrn_radiation_type CuK\a
_diffrn_radiation_wavelength 1.54178
_diffrn_reflns_av_R_equivalents 0.0501
_diffrn_reflns_av_unetI/netI 0.0420
_diffrn_reflns_limit_h_max 30
_diffrn_reflns_limit_h_min -33
_diffrn_reflns_limit_k_max 20
_diffrn_reflns_limit_k_min -18
_diffrn_reflns_limit_l_max 24
_diffrn_reflns_limit_l_min -26
_diffrn_reflns_number 26436
_diffrn_reflns_theta_full 68.02
_diffrn_reflns_theta_max 68.02
_diffrn_reflns_theta_min 3.10
_diffrn_source 'rotating anode'
_exptl_absorpt_coefficient_mu 2.645
_exptl_absorpt_correction_T_max 0.9249
_exptl_absorpt_correction_T_min 0.6475
_exptl_absorpt_correction_type multi-scan
_exptl_absorpt_process_details
;
 Corrections were done with the SADABS program, utilizing the none merged
 raw data obtained from the integration process. Integration and final cell
 refinement were done with SAINT.

 SADABS reports ratio of Tmin/Tmax =  0.480595
;
_exptl_crystal_colour yellow
_exptl_crystal_density_diffrn 1.129
_exptl_crystal_density_method 'not measured'
_exptl_crystal_description plate
_exptl_crystal_F_000 3408
_exptl_crystal_size_max 0.18
_exptl_crystal_size_mid 0.11
_exptl_crystal_size_min 0.03
_refine_diff_density_max 0.835
_refine_diff_density_min -0.421
_refine_diff_density_rms 0.086
_refine_ls_extinction_method none
_refine_ls_goodness_of_fit_ref 1.051
_refine_ls_hydrogen_treatment noref
_refine_ls_matrix_type full
_refine_ls_number_parameters 475
_refine_ls_number_reflns 8324
_refine_ls_number_restraints 24
_refine_ls_restrained_S_all 1.066
_refine_ls_R_factor_all 0.0591
_refine_ls_R_factor_gt 0.0522
_refine_ls_shift/su_max 0.000
_refine_ls_shift/su_mean 0.000
_refine_ls_structure_factor_coef Fsqd
_refine_ls_weighting_details 'calc w=1/[\s^2^(Fo^2^)+(0.1060P)^2^+7.0265P] where P=(Fo^2^+2Fc^2^)/3'
_refine_ls_weighting_scheme calc
_refine_ls_wR_factor_gt 0.1579
_refine_ls_wR_factor_ref 0.1655
_reflns_number_gt 7039
_reflns_number_total 8324
_reflns_threshold_expression >2sigma(I)
_cod_data_source_file c5cc08248j2.cif
_cod_data_source_block added_by_encifer
_cod_original_formula_sum 'C44 H63 Cl3 N2 O0.50 P2'
_cod_database_code 7118449
_olex2_refinement_description
;
1. Others
 Fixed Sof: C101(0.5) H10A(0.5) H10B(0.5) H10C(0.5) C102(0.5) H10D(0.5)
 H10E(0.5) C103(0.5) H10F(0.5) H10G(0.5) C104(0.5) H10H(0.5) H10I(0.5)
 C105(0.5) H10J(0.5) H10K(0.5) C106(0.5) H10L(0.5) H10M(0.5) H10N(0.5)
 C201(0.5) H20A(0.5) H20B(0.5) H20C(0.5) C202(0.5) H20D(0.5) H20E(0.5)
 O203(0.5) C204(0.5) H20F(0.5) H20G(0.5) C205(0.5) H20H(0.5) H20I(0.5) H20J(0.5)
 Fixed Uiso: H3(0.059) H4(0.062) H5(0.055) H7(0.059) H8A(0.108) H8B(0.108)
 H8C(0.108) H9A(0.133) H9B(0.133) H9C(0.133) H10(0.048) H11A(0.079) H11B(0.079)
 H11C(0.079) H12A(0.069) H12B(0.069) H12C(0.069) H18(0.048) H19(0.052)
 H20(0.049) H22(0.049) H23A(0.086) H23B(0.086) H23C(0.086) H24A(0.085)
 H24B(0.085) H24C(0.085) H25(0.056) H26A(0.091) H26B(0.091) H26C(0.091)
 H27A(0.111) H27B(0.111) H27C(0.111) H30(0.043) H31(0.048) H32(0.049)
 H34(0.041) H35A(0.067) H35B(0.067) H35C(0.067) H36A(0.07) H36B(0.07)
 H36C(0.07) H37(0.05) H38A(0.081) H38B(0.081) H38C(0.081) H39A(0.083)
 H39B(0.083) H39C(0.083) H10A(0.326) H10B(0.326) H10C(0.326) H10D(0.249)
 H10E(0.249) H10F(0.265) H10G(0.265) H10H(0.219) H10I(0.219) H10J(0.263)
 H10K(0.263) H10L(0.309) H10M(0.309) H10N(0.309) H20A(0.198) H20B(0.198)
 H20C(0.198) H20D(0.131) H20E(0.131) H20F(0.173) H20G(0.173) H20H(0.19)
 H20I(0.19) H20J(0.19)
 Fixed X: H3(0.3462) H4(0.308) H5(0.2217) H7(0.2915) H8A(0.2528) H8B(0.3102)
 H8C(0.3063) H9A(0.3894) H9B(0.3854) H9C(0.3788) H10(0.1321) H11A(0.178)
 H11B(0.1203) H11C(0.1764) H12A(0.1291) H12B(0.0763) H12C(0.1052) H18(0.3577)
 H19(0.3197) H20(0.2251) H22(0.2803) H23A(0.3173) H23B(0.3548) H23C(0.3737)
 H24A(0.3763) H24B(0.3666) H24C(0.3261) H25(0.1243) H26A(0.1361) H26B(0.0846)
 H26C(0.1425) H27A(0.1376) H27B(0.0816) H27C(0.1339) H30(-0.0098) H31(0.0254)
 H32(0.1116) H34(0.0595) H35A(0.059) H35B(0.0138) H35C(-0.0047) H36A(-0.0501)
 H36B(-0.0343) H36C(-0.0166) H37(0.2026) H38A(0.1492) H38B(0.2126) H38C(0.1664)
 H39A(0.2106) H39B(0.2612) H39C(0.2346) H10A(0.01) H10B(0.031) H10C(-0.0337)
 H10D(0.0394) H10E(-0.0274) H10F(-0.0302) H10G(0.0343) H10H(0.0558) H10I(-
 0.0091) H10J(0.0593) H10K(-0.003) H10L(-0.0382) H10M(0.0031) H10N(0.0228)
 H20A(0.4927) H20B(0.4981) H20C(0.4423) H20D(0.546) H20E(0.4979) H20F(0.4925)
 H20G(0.5488) H20H(0.4538) H20I(0.4981) H20J(0.516)
 Fixed Y: H3(0.1129) H4(0.2301) H5(0.2614) H7(-0.0262) H8A(-0.0666) H8B(-0.11)
 H8C(-0.0408) H9A(0.0157) H9B(-0.0503) H9C(0.0363) H10(0.1451) H11A(0.2353)
 H11B(0.2704) H11C(0.2954) H12A(0.2521) H12B(0.2294) H12C(0.1676) H18(0.099)
 H19(0.2072) H20(0.2215) H22(-0.0625) H23A(0.0172) H23B(-0.0563) H23C(0.0235)
 H24A(-0.0284) H24B(-0.1085) H24C(-0.0814) H25(0.084) H26A(0.0896) H26B(0.1411)
 H26C(0.1797) H27A(0.2449) H27B(0.2007) H27C(0.1932) H30(-0.084) H31(-0.1799)
 H32(-0.2314) H34(-0.0009) H35A(0.0758) H35B(0.1027) H35C(0.0549) H36A(-0.0425)
 H36B(0.0006) H36C(-0.086) H37(-0.176) H38A(-0.2898) H38B(-0.3063) H38C(-
 0.3131) H39A(-0.2167) H39B(-0.2207) H39C(-0.1406) H10A(-0.4142) H10B(-0.4973)
 H10C(-0.4789) H10D(-0.4538) H10E(-0.4523) H10F(-0.333) H10G(-0.3361) H10H(-
 0.2911) H10I(-0.28) H10J(-0.4013) H10K(-0.4238) H10L(-0.3327) H10M(-0.3852)
 H10N(-0.3034) H20A(0.0749) H20B(0.1495) H20C(0.1333) H20D(0.1649) H20E(0.2261)
 H20F(0.2432) H20G(0.1952) H20H(0.1303) H20I(0.1757) H20J(0.1001)
 Fixed Z: H3(0.1215) H4(0.0771) H5(0.0643) H7(0.1875) H8A(0.0734) H8B(0.117)
 H8C(0.0678) H9A(0.18) H9B(0.2275) H9C(0.2439) H10(0.0988) H11A(0.1854)
 H11B(0.1295) H11C(0.1298) H12A(-0.0016) H12B(0.0072) H12C(-0.0185) H18(0.4701)
 H19(0.4892) H20(0.4407) H22(0.3698) H23A(0.3148) H23B(0.3472) H23C(0.386)
 H24A(0.4981) H24B(0.4598) H24C(0.4892) H25(0.3319) H26A(0.4447) H26B(0.395)
 H26C(0.4458) H27A(0.3379) H27B(0.2891) H27C(0.2759) H30(0.0411) H31(0.0021)
 H32(0.0729) H34(0.2124) H35A(0.1222) H35B(0.1441) H35C(0.0745) H36A(0.1104)
 H36B(0.1816) H36C(0.1826) H37(0.2495) H38A(0.2289) H38B(0.2506) H38C(0.1712)
 H39A(0.1278) H39B(0.2047) H39C(0.1715) H10A(0.0397) H10B(0.0343) H10C(-0.0029)
 H10D(-0.0567) H10E(-0.099) H10F(-0.0573) H10G(-0.0024) H10H(-0.078) H10I(-
 0.1301) H10J(-0.1262) H10K(-0.1444) H10L(-0.2313) H10M(-0.245) H10N(-0.2106)
 H20A(0.1731) H20B(0.1353) H20C(0.139) H20D(0.2566) H20E(0.2213) H20F(0.3345)
 H20G(0.3612) H20H(0.3606) H20I(0.4269) H20J(0.4025)
;

loop_
_space_group_symop_id
_space_group_symop_operation_xyz
1 'x, y, z'
2 '-x, y, -z+1/2'
3 'x+1/2, y+1/2, z'
4 '-x+1/2, y+1/2, -z+1/2'
5 '-x, -y, -z'
6 'x, -y, z-1/2'
7 '-x+1/2, -y+1/2, -z'
8 'x+1/2, -y+1/2, z-1/2'

loop_
_atom_site_label
_atom_site_type_symbol
_atom_site_fract_x
_atom_site_fract_y
_atom_site_fract_z
_atom_site_U_iso_or_equiv
_atom_site_adp_type
_atom_site_occupancy
_atom_site_symmetry_multiplicity
_atom_site_calc_flag
_atom_site_refinement_flags
_atom_site_disorder_assembly
_atom_site_disorder_group
C1 C 0.22828(11) 0.08904(15) 0.12192(12) 0.0337(5) Uani 1 1 d . . .
C2 C 0.28182(11) 0.07090(17) 0.13209(13) 0.0396(6) Uani 1 1 d . . .
C3 C 0.31036(12) 0.1247(2) 0.11508(14) 0.0492(8) Uani 1 1 d . . .
H3 H 0.3462 0.1129 0.1215 0.059 Uiso 1 1 calc R . .
C4 C 0.28810(13) 0.1946(2) 0.08927(15) 0.0514(8) Uani 1 1 d . . .
H4 H 0.3080 0.2301 0.0771 0.062 Uiso 1 1 calc R . .
C5 C 0.23662(13) 0.21263(18) 0.08118(13) 0.0455(7) Uani 1 1 d . . .
H5 H 0.2217 0.2614 0.0643 0.055 Uiso 1 1 calc R . .
C6 C 0.20580(11) 0.16106(16) 0.09724(12) 0.0358(6) Uani 1 1 d . . .
C7 C 0.30811(12) -0.0058(2) 0.15897(15) 0.0496(7) Uani 1 1 d . . .
H7 H 0.2915 -0.0262 0.1875 0.059 Uiso 1 1 calc R . .
C8 C 0.29300(19) -0.0607(2) 0.0989(2) 0.0718(11) Uani 1 1 d . . .
H8A H 0.2528 -0.0666 0.0734 0.108 Uiso 1 1 calc R . .
H8B H 0.3102 -0.1100 0.1170 0.108 Uiso 1 1 calc R . .
H8C H 0.3063 -0.0408 0.0678 0.108 Uiso 1 1 calc R . .
C9 C 0.37123(15) -0.0006(3) 0.2070(3) 0.0887(15) Uani 1 1 d . . .
H9A H 0.3894 0.0157 0.1800 0.133 Uiso 1 1 calc R . .
H9B H 0.3854 -0.0503 0.2275 0.133 Uiso 1 1 calc R . .
H9C H 0.3788 0.0363 0.2439 0.133 Uiso 1 1 calc R . .
C10 C 0.14998(12) 0.18843(16) 0.08756(14) 0.0404(6) Uani 1 1 d . . .
H10 H 0.1321 0.1451 0.0988 0.048 Uiso 1 1 calc R . .
C11 C 0.15679(15) 0.25321(18) 0.13757(16) 0.0527(8) Uani 1 1 d . . .
H11A H 0.1780 0.2353 0.1854 0.079 Uiso 1 1 calc R . .
H11B H 0.1203 0.2704 0.1295 0.079 Uiso 1 1 calc R . .
H11C H 0.1764 0.2954 0.1298 0.079 Uiso 1 1 calc R . .
C12 C 0.11165(13) 0.21150(18) 0.01174(15) 0.0463(7) Uani 1 1 d . . .
H12A H 0.1291 0.2521 -0.0016 0.069 Uiso 1 1 calc R . .
H12B H 0.0763 0.2294 0.0072 0.069 Uiso 1 1 calc R . .
H12C H 0.1052 0.1676 -0.0185 0.069 Uiso 1 1 calc R . .
C13 C 0.17292(9) -0.00999(13) 0.26679(11) 0.0270(5) Uani 1 1 d . . .
C15 C 0.17257(10) -0.06377(14) 0.36006(12) 0.0295(5) Uani 1 1 d . . .
C14 C 0.14137(10) -0.10692(13) 0.30481(12) 0.0284(5) Uani 1 1 d . . .
C16 C 0.22843(10) 0.05503(14) 0.38024(11) 0.0305(5) Uani 1 1 d . . .
C17 C 0.28506(10) 0.04474(15) 0.40901(12) 0.0331(5) Uani 1 1 d . . .
C18 C 0.31864(12) 0.10359(16) 0.44982(13) 0.0399(6) Uani 1 1 d . . .
H18 H 0.3577 0.0990 0.4701 0.048 Uiso 1 1 calc R . .
C19 C 0.29606(12) 0.16792(16) 0.46104(14) 0.0431(6) Uani 1 1 d . . .
H19 H 0.3197 0.2072 0.4892 0.052 Uiso 1 1 calc R . .
C20 C 0.23982(12) 0.17653(16) 0.43223(14) 0.0412(6) Uani 1 1 d . . .
H20 H 0.2251 0.2215 0.4407 0.049 Uiso 1 1 calc R . .
C21 C 0.20430(11) 0.12011(15) 0.39082(12) 0.0369(6) Uani 1 1 d . . .
C22 C 0.31078(11) -0.02644(17) 0.39801(14) 0.0407(6) Uani 1 1 d . . .
H22 H 0.2803 -0.0625 0.3698 0.049 Uiso 1 1 calc R . .
C23 C 0.34189(15) -0.0089(2) 0.35793(18) 0.0573(8) Uani 1 1 d . . .
H23A H 0.3173 0.0172 0.3148 0.086 Uiso 1 1 calc R . .
H23B H 0.3548 -0.0563 0.3472 0.086 Uiso 1 1 calc R . .
H23C H 0.3737 0.0235 0.3860 0.086 Uiso 1 1 calc R . .
C24 C 0.34835(15) -0.06463(19) 0.46758(17) 0.0569(8) Uani 1 1 d . . .
H24A H 0.3763 -0.0284 0.4981 0.085 Uiso 1 1 calc R . .
H24B H 0.3666 -0.1085 0.4598 0.085 Uiso 1 1 calc R . .
H24C H 0.3261 -0.0814 0.4892 0.085 Uiso 1 1 calc R . .
C25 C 0.14225(12) 0.13019(17) 0.36013(16) 0.0469(7) Uani 1 1 d . . .
H25 H 0.1243 0.0840 0.3319 0.056 Uiso 1 1 calc R . .
C26 C 0.12482(14) 0.1356(2) 0.41644(19) 0.0604(9) Uani 1 1 d . . .
H26A H 0.1361 0.0896 0.4447 0.091 Uiso 1 1 calc R . .
H26B H 0.0846 0.1411 0.3950 0.091 Uiso 1 1 calc R . .
H26C H 0.1425 0.1797 0.4458 0.091 Uiso 1 1 calc R . .
C27 C 0.12202(17) 0.1984(3) 0.3114(2) 0.0743(11) Uani 1 1 d . . .
H27A H 0.1376 0.2449 0.3379 0.111 Uiso 1 1 calc R . .
H27B H 0.0816 0.2007 0.2891 0.111 Uiso 1 1 calc R . .
H27C H 0.1339 0.1932 0.2759 0.111 Uiso 1 1 calc R . .
C28 C 0.10979(9) -0.10374(13) 0.17762(11) 0.0272(5) Uani 1 1 d . . .
C29 C 0.05691(10) -0.07314(14) 0.13724(12) 0.0296(5) Uani 1 1 d . . .
C30 C 0.02602(11) -0.10345(15) 0.07068(12) 0.0356(6) Uani 1 1 d . . .
H30 H -0.0098 -0.0840 0.0411 0.043 Uiso 1 1 calc R . .
C31 C 0.04678(12) -0.16078(16) 0.04765(13) 0.0399(6) Uani 1 1 d . . .
H31 H 0.0254 -0.1799 0.0021 0.048 Uiso 1 1 calc R . .
C32 C 0.09838(12) -0.19112(16) 0.08977(13) 0.0410(6) Uani 1 1 d . . .
H32 H 0.1116 -0.2314 0.0729 0.049 Uiso 1 1 calc R . .
C33 C 0.13147(11) -0.16363(14) 0.15676(12) 0.0339(5) Uani 1 1 d . . .
C34 C 0.03275(10) -0.01121(15) 0.16274(13) 0.0346(6) Uani 1 1 d . . .
H34 H 0.0595 -0.0009 0.2124 0.041 Uiso 1 1 calc R . .
C35 C 0.02447(12) 0.06209(17) 0.12228(16) 0.0449(7) Uani 1 1 d . . .
H35A H 0.0590 0.0758 0.1222 0.067 Uiso 1 1 calc R . .
H35B H 0.0138 0.1027 0.1441 0.067 Uiso 1 1 calc R . .
H35C H -0.0047 0.0549 0.0745 0.067 Uiso 1 1 calc R . .
C36 C -0.02203(12) -0.0371(2) 0.15899(15) 0.0466(7) Uani 1 1 d . . .
H36A H -0.0501 -0.0425 0.1104 0.070 Uiso 1 1 calc R . .
H36B H -0.0343 0.0006 0.1816 0.070 Uiso 1 1 calc R . .
H36C H -0.0166 -0.0860 0.1826 0.070 Uiso 1 1 calc R . .
C37 C 0.18609(12) -0.20185(16) 0.20338(13) 0.0416(6) Uani 1 1 d . . .
H37 H 0.2026 -0.1760 0.2495 0.050 Uiso 1 1 calc R . .
C38 C 0.17784(14) -0.28521(19) 0.21451(16) 0.0542(8) Uani 1 1 d . . .
H38A H 0.1492 -0.2898 0.2289 0.081 Uiso 1 1 calc R . .
H38B H 0.2126 -0.3063 0.2506 0.081 Uiso 1 1 calc R . .
H38C H 0.1664 -0.3131 0.1712 0.081 Uiso 1 1 calc R . .
C39 C 0.22682(14) -0.1943(2) 0.17423(18) 0.0555(8) Uani 1 1 d . . .
H39A H 0.2106 -0.2167 0.1278 0.083 Uiso 1 1 calc R . .
H39B H 0.2612 -0.2207 0.2047 0.083 Uiso 1 1 calc R . .
H39C H 0.2346 -0.1406 0.1715 0.083 Uiso 1 1 calc R . .
N2 N 0.19249(8) -0.00448(11) 0.33722(10) 0.0291(4) Uani 1 1 d . . .
N1 N 0.14207(8) -0.07431(11) 0.24749(9) 0.0261(4) Uani 1 1 d . . .
P1 P 0.19227(3) 0.01029(4) 0.14094(3) 0.03079(17) Uani 1 1 d . . .
P2 P 0.18532(3) 0.06736(4) 0.22221(3) 0.03272(18) Uani 1 1 d . . .
Cl3 Cl 0.18790(3) -0.07422(4) 0.44405(3) 0.04183(19) Uani 1 1 d . . .
Cl2 Cl 0.10326(3) -0.18462(3) 0.29860(3) 0.03726(17) Uani 1 1 d . . .
Cl1 Cl 0.11699(3) 0.01056(4) 0.04345(3) 0.03703(17) Uani 1 1 d . . .
C101 C 0.0030(11) -0.4584(11) 0.0097(11) 0.217(9) Uiso 0.50 1 d PDU A -1
H10A H 0.0100 -0.4142 0.0397 0.326 Uiso 0.50 1 calc PR A -1
H10B H 0.0310 -0.4973 0.0343 0.326 Uiso 0.50 1 calc PR A -1
H10C H -0.0337 -0.4789 -0.0029 0.326 Uiso 0.50 1 calc PR A -1
C102 C 0.0055(10) -0.4348(9) -0.0567(10) 0.208(7) Uiso 0.50 1 d PDU A -1
H10D H 0.0394 -0.4538 -0.0567 0.249 Uiso 0.50 1 calc PR A -1
H10E H -0.0274 -0.4523 -0.0990 0.249 Uiso 0.50 1 calc PR A -1
C103 C 0.0063(10) -0.3511(9) -0.0497(10) 0.221(7) Uiso 0.50 1 d PDU A -1
H10F H -0.0302 -0.3330 -0.0573 0.265 Uiso 0.50 1 calc PR A -1
H10G H 0.0343 -0.3361 -0.0024 0.265 Uiso 0.50 1 calc PR A -1
C104 C 0.0196(8) -0.3171(9) -0.1010(8) 0.182(6) Uiso 0.50 1 d PDU A -1
H10H H 0.0558 -0.2911 -0.0780 0.219 Uiso 0.50 1 calc PR A -1
H10I H -0.0091 -0.2800 -0.1301 0.219 Uiso 0.50 1 calc PR A -1
C105 C 0.0212(10) -0.3819(10) -0.1438(9) 0.219(7) Uiso 0.50 1 d PDU A -1
H10J H 0.0593 -0.4013 -0.1262 0.263 Uiso 0.50 1 calc PR A -1
H10K H -0.0030 -0.4238 -0.1444 0.263 Uiso 0.50 1 calc PR A -1
C106 C 0.0004(10) -0.3480(12) -0.2136(8) 0.206(8) Uiso 0.50 1 d PDU A -1
H10L H -0.0382 -0.3327 -0.2313 0.309 Uiso 0.50 1 calc PR A -1
H10M H 0.0031 -0.3852 -0.2450 0.309 Uiso 0.50 1 calc PR A -1
H10N H 0.0228 -0.3034 -0.2106 0.309 Uiso 0.50 1 calc PR A -1
C201 C 0.4826(6) 0.1285(9) 0.1638(6) 0.132(4) Uiso 0.50 1 d PDU B -1
H20A H 0.4927 0.0749 0.1731 0.198 Uiso 0.50 1 calc PR B -1
H20B H 0.4981 0.1495 0.1353 0.198 Uiso 0.50 1 calc PR B -1
H20C H 0.4423 0.1333 0.1390 0.198 Uiso 0.50 1 calc PR B -1
C202 C 0.5054(6) 0.1715(7) 0.2317(6) 0.109(4) Uiso 0.50 1 d PDU B -1
H20D H 0.5460 0.1649 0.2566 0.131 Uiso 0.50 1 calc PR B -1
H20E H 0.4979 0.2261 0.2213 0.131 Uiso 0.50 1 calc PR B -1
O203 O 0.4843(5) 0.1498(7) 0.2759(5) 0.157(4) Uiso 0.50 1 d PDU B -1
C204 C 0.5082(7) 0.1915(8) 0.3412(7) 0.144(5) Uiso 0.50 1 d PDU B -1
H20F H 0.4925 0.2432 0.3345 0.173 Uiso 0.50 1 calc PR B -1
H20G H 0.5488 0.1952 0.3612 0.173 Uiso 0.50 1 calc PR B -1
C205 C 0.4927(6) 0.1454(8) 0.3867(6) 0.127(4) Uiso 0.50 1 d PDU B -1
H20H H 0.4538 0.1303 0.3606 0.190 Uiso 0.50 1 calc PR B -1
H20I H 0.4981 0.1757 0.4269 0.190 Uiso 0.50 1 calc PR B -1
H20J H 0.5160 0.1001 0.4025 0.190 Uiso 0.50 1 calc PR B -1

loop_
_atom_site_aniso_label
_atom_site_aniso_U_11
_atom_site_aniso_U_22
_atom_site_aniso_U_33
_atom_site_aniso_U_23
_atom_site_aniso_U_13
_atom_site_aniso_U_12
C1 0.0375(13) 0.0439(14) 0.0187(11) -0.0046(10) 0.0126(10) -0.0076(11)
C2 0.0360(14) 0.0623(18) 0.0191(11) -0.0065(11) 0.0118(11) -0.0058(12)
C3 0.0395(15) 0.080(2) 0.0288(13) -0.0110(14) 0.0166(12) -0.0180(14)
C4 0.0557(19) 0.068(2) 0.0299(14) -0.0087(13) 0.0200(13) -0.0292(15)
C5 0.0556(18) 0.0507(17) 0.0253(13) -0.0023(11) 0.0152(12) -0.0170(13)
C6 0.0431(14) 0.0422(15) 0.0195(11) -0.0028(10) 0.0127(11) -0.0069(11)
C7 0.0386(15) 0.076(2) 0.0354(15) 0.0038(13) 0.0187(13) 0.0073(14)
C8 0.102(3) 0.073(3) 0.059(2) 0.0039(18) 0.053(2) 0.023(2)
C9 0.043(2) 0.134(4) 0.084(3) 0.035(3) 0.026(2) 0.021(2)
C10 0.0502(16) 0.0370(15) 0.0321(14) 0.0031(10) 0.0180(12) -0.0010(11)
C11 0.074(2) 0.0431(17) 0.0423(16) 0.0013(13) 0.0285(16) 0.0051(14)
C12 0.0516(17) 0.0433(16) 0.0372(15) 0.0055(12) 0.0155(13) -0.0001(12)
C13 0.0291(12) 0.0321(12) 0.0173(11) -0.0028(8) 0.0089(9) 0.0004(9)
C15 0.0345(13) 0.0335(13) 0.0192(11) 0.0013(9) 0.0117(10) -0.0014(9)
C14 0.0303(12) 0.0286(12) 0.0227(11) 0.0015(9) 0.0097(10) 0.0006(9)
C16 0.0413(14) 0.0316(13) 0.0171(10) -0.0042(9) 0.0127(10) -0.0088(10)
C17 0.0384(14) 0.0374(14) 0.0224(11) -0.0031(9) 0.0136(10) -0.0063(10)
C18 0.0405(14) 0.0471(16) 0.0297(13) -0.0069(11) 0.0146(11) -0.0127(11)
C19 0.0542(17) 0.0421(16) 0.0318(13) -0.0113(11) 0.0194(13) -0.0172(12)
C20 0.0557(17) 0.0354(14) 0.0333(14) -0.0097(10) 0.0219(13) -0.0068(12)
C21 0.0471(15) 0.0398(14) 0.0240(12) -0.0040(10) 0.0170(11) -0.0048(11)
C22 0.0385(14) 0.0451(16) 0.0354(14) -0.0077(11) 0.0150(12) -0.0030(11)
C23 0.061(2) 0.069(2) 0.0496(19) 0.0009(15) 0.0321(17) 0.0123(16)
C24 0.070(2) 0.0493(19) 0.0451(17) 0.0043(13) 0.0221(16) 0.0083(15)
C25 0.0464(16) 0.0444(16) 0.0459(16) -0.0165(12) 0.0185(14) -0.0010(12)
C26 0.0569(19) 0.065(2) 0.071(2) -0.0160(17) 0.0398(18) -0.0154(16)
C27 0.067(2) 0.085(3) 0.071(2) 0.019(2) 0.033(2) 0.030(2)
C28 0.0308(12) 0.0297(12) 0.0161(10) -0.0014(8) 0.0071(9) -0.0028(9)
C29 0.0287(12) 0.0354(13) 0.0193(11) 0.0018(9) 0.0069(10) -0.0014(9)
C30 0.0327(13) 0.0422(15) 0.0235(12) 0.0010(10) 0.0065(10) -0.0043(10)
C31 0.0472(15) 0.0412(15) 0.0203(12) -0.0052(10) 0.0071(11) -0.0071(11)
C32 0.0525(17) 0.0373(15) 0.0275(13) -0.0079(10) 0.0144(12) 0.0016(11)
C33 0.0400(14) 0.0333(13) 0.0233(12) -0.0030(9) 0.0109(11) 0.0015(10)
C34 0.0299(13) 0.0449(15) 0.0235(12) 0.0005(10) 0.0083(10) 0.0041(10)
C35 0.0433(16) 0.0437(16) 0.0499(17) 0.0045(12) 0.0240(14) 0.0095(12)
C36 0.0409(15) 0.064(2) 0.0385(15) 0.0072(13) 0.0214(13) 0.0050(13)
C37 0.0469(16) 0.0413(15) 0.0276(13) -0.0038(11) 0.0104(12) 0.0130(12)
C38 0.062(2) 0.0504(19) 0.0460(17) 0.0115(14) 0.0224(15) 0.0190(15)
C39 0.0529(18) 0.0506(19) 0.061(2) 0.0046(15) 0.0249(16) 0.0163(14)
N2 0.0363(11) 0.0311(11) 0.0177(9) -0.0031(7) 0.0109(8) -0.0054(8)
N1 0.0280(10) 0.0297(10) 0.0159(9) -0.0012(7) 0.0065(8) 0.0006(7)
P1 0.0331(3) 0.0364(4) 0.0214(3) 0.0000(2) 0.0116(3) -0.0001(2)
P2 0.0448(4) 0.0327(4) 0.0204(3) -0.0018(2) 0.0152(3) -0.0058(2)
Cl3 0.0569(4) 0.0482(4) 0.0188(3) -0.0006(2) 0.0167(3) -0.0111(3)
Cl2 0.0416(4) 0.0341(3) 0.0310(3) 0.0010(2) 0.0130(3) -0.0069(2)
Cl1 0.0376(3) 0.0475(4) 0.0210(3) -0.0016(2) 0.0098(2) -0.0060(2)

loop_
_atom_type_symbol
_atom_type_description
_atom_type_scat_dispersion_real
_atom_type_scat_dispersion_imag
_atom_type_scat_source
C C 0.0181 0.0091 'International Tables Vol C Tables 4.2.6.8 and 6.1.1.4'
H H 0.0000 0.0000 'International Tables Vol C Tables 4.2.6.8 and 6.1.1.4'
N N 0.0311 0.0180 'International Tables Vol C Tables 4.2.6.8 and 6.1.1.4'
O O 0.0492 0.0322 'International Tables Vol C Tables 4.2.6.8 and 6.1.1.4'
P P 0.2955 0.4335 'International Tables Vol C Tables 4.2.6.8 and 6.1.1.4'
Cl Cl 0.3639 0.7018 'International Tables Vol C Tables 4.2.6.8 and 6.1.1.4'

loop_
_geom_angle_atom_site_label_1
_geom_angle_atom_site_label_2
_geom_angle_atom_site_label_3
_geom_angle
C2 C1 P1 114.7(2)
C6 C1 C2 120.0(2)
C6 C1 P1 125.3(2)
C1 C2 C7 122.1(2)
C3 C2 C1 118.6(3)
C3 C2 C7 119.3(3)
C2 C3 H3 119.1
C4 C3 C2 121.7(3)
C4 C3 H3 119.1
C3 C4 H4 120.3
C3 C4 C5 119.4(3)
C5 C4 H4 120.3
C4 C5 H5 119.2
C4 C5 C6 121.7(3)
C6 C5 H5 119.2
C1 C6 C10 124.8(2)
C5 C6 C1 118.6(3)
C5 C6 C10 116.6(3)
C2 C7 H7 107.0
C2 C7 C8 110.3(3)
C2 C7 C9 112.7(3)
C8 C7 H7 107.0
C8 C7 C9 112.6(3)
C9 C7 H7 107.0
C7 C8 H8A 109.5
C7 C8 H8B 109.5
C7 C8 H8C 109.5
H8A C8 H8B 109.5
H8A C8 H8C 109.5
H8B C8 H8C 109.5
C7 C9 H9A 109.5
C7 C9 H9B 109.5
C7 C9 H9C 109.5
H9A C9 H9B 109.5
H9A C9 H9C 109.5
H9B C9 H9C 109.5
C6 C10 H10 107.6
C6 C10 C11 111.3(2)
C6 C10 C12 111.2(2)
C11 C10 H10 107.6
C11 C10 C12 111.3(2)
C12 C10 H10 107.6
C10 C11 H11A 109.5
C10 C11 H11B 109.5
C10 C11 H11C 109.5
H11A C11 H11B 109.5
H11A C11 H11C 109.5
H11B C11 H11C 109.5
C10 C12 H12A 109.5
C10 C12 H12B 109.5
C10 C12 H12C 109.5
H12A C12 H12B 109.5
H12A C12 H12C 109.5
H12B C12 H12C 109.5
N2 C13 P2 118.71(17)
N1 C13 N2 105.24(19)
N1 C13 P2 135.57(17)
C14 C15 N2 107.3(2)
C14 C15 Cl3 130.05(19)
N2 C15 Cl3 122.67(18)
C15 C14 N1 107.7(2)
C15 C14 Cl2 129.78(19)
N1 C14 Cl2 122.41(17)
C17 C16 C21 123.4(2)
C17 C16 N2 118.3(2)
C21 C16 N2 118.3(2)
C16 C17 C18 116.9(2)
C16 C17 C22 122.9(2)
C18 C17 C22 120.1(2)
C17 C18 H18 119.6
C19 C18 C17 120.9(3)
C19 C18 H18 119.6
C18 C19 H19 119.5
C18 C19 C20 121.0(2)
C20 C19 H19 119.5
C19 C20 H20 119.6
C19 C20 C21 120.7(3)
C21 C20 H20 119.6
C16 C21 C25 122.9(2)
C20 C21 C16 117.1(3)
C20 C21 C25 120.0(3)
C17 C22 H22 107.9
C17 C22 C23 110.8(2)
C17 C22 C24 110.6(2)
C23 C22 H22 107.9
C23 C22 C24 111.5(3)
C24 C22 H22 107.9
C22 C23 H23A 109.5
C22 C23 H23B 109.5
C22 C23 H23C 109.5
H23A C23 H23B 109.5
H23A C23 H23C 109.5
H23B C23 H23C 109.5
C22 C24 H24A 109.5
C22 C24 H24B 109.5
C22 C24 H24C 109.5
H24A C24 H24B 109.5
H24A C24 H24C 109.5
H24B C24 H24C 109.5
C21 C25 H25 107.4
C21 C25 C26 111.5(3)
C21 C25 C27 111.2(3)
C26 C25 H25 107.4
C26 C25 C27 111.5(3)
C27 C25 H25 107.4
C25 C26 H26A 109.5
C25 C26 H26B 109.5
C25 C26 H26C 109.5
H26A C26 H26B 109.5
H26A C26 H26C 109.5
H26B C26 H26C 109.5
C25 C27 H27A 109.5
C25 C27 H27B 109.5
C25 C27 H27C 109.5
H27A C27 H27B 109.5
H27A C27 H27C 109.5
H27B C27 H27C 109.5
C29 C28 N1 117.4(2)
C33 C28 C29 124.2(2)
C33 C28 N1 118.3(2)
C28 C29 C34 123.3(2)
C30 C29 C28 116.5(2)
C30 C29 C34 120.3(2)
C29 C30 H30 119.6
C31 C30 C29 120.9(2)
C31 C30 H30 119.6
C30 C31 H31 119.5
C30 C31 C32 121.0(2)
C32 C31 H31 119.5
C31 C32 H32 119.4
C31 C32 C33 121.2(2)
C33 C32 H32 119.4
C28 C33 C32 116.2(2)
C28 C33 C37 123.9(2)
C32 C33 C37 119.8(2)
C29 C34 H34 108.0
C29 C34 C35 111.6(2)
C29 C34 C36 110.7(2)
C35 C34 H34 108.0
C35 C34 C36 110.4(2)
C36 C34 H34 108.0
C34 C35 H35A 109.5
C34 C35 H35B 109.5
C34 C35 H35C 109.5
H35A C35 H35B 109.5
H35A C35 H35C 109.5
H35B C35 H35C 109.5
C34 C36 H36A 109.5
C34 C36 H36B 109.5
C34 C36 H36C 109.5
H36A C36 H36B 109.5
H36A C36 H36C 109.5
H36B C36 H36C 109.5
C33 C37 H37 108.0
C33 C37 C38 111.2(3)
C33 C37 C39 111.4(2)
C38 C37 H37 108.0
C38 C37 C39 110.1(2)
C39 C37 H37 108.0
C37 C38 H38A 109.5
C37 C38 H38B 109.5
C37 C38 H38C 109.5
H38A C38 H38B 109.5
H38A C38 H38C 109.5
H38B C38 H38C 109.5
C37 C39 H39A 109.5
C37 C39 H39B 109.5
C37 C39 H39C 109.5
H39A C39 H39B 109.5
H39A C39 H39C 109.5
H39B C39 H39C 109.5
C13 N2 C15 109.98(19)
C13 N2 C16 124.52(19)
C15 N2 C16 125.50(19)
C13 N1 C14 109.77(18)
C13 N1 C28 127.27(19)
C14 N1 C28 122.75(19)
C1 P1 P2 95.83(8)
C1 P1 Cl1 97.95(8)
P2 P1 Cl1 113.77(4)
C13 P2 P1 102.10(8)
C101 C102 H10D 111.7
C101 C102 H10E 111.7
H10D C102 H10E 109.5
C103 C102 C101 100.2(11)
C103 C102 H10D 111.7
C103 C102 H10E 111.7
C102 C103 H10F 109.9
C102 C103 H10G 109.9
H10F C103 H10G 108.3
C104 C103 C102 109.0(11)
C104 C103 H10F 109.9
C104 C103 H10G 109.9
C103 C104 H10H 110.7
C103 C104 H10I 110.7
C103 C104 C105 105.1(10)
H10H C104 H10I 108.8
C105 C104 H10H 110.7
C105 C104 H10I 110.7
C104 C105 H10J 111.1
C104 C105 H10K 111.1
H10J C105 H10K 109.1
C106 C105 C104 103.1(12)
C106 C105 H10J 111.1
C106 C105 H10K 111.1
C201 C202 H20D 108.4
C201 C202 H20E 108.4
H20D C202 H20E 107.5
O203 C202 C201 115.4(10)
O203 C202 H20D 108.4
O203 C202 H20E 108.4
C202 O203 C204 113.5(10)
O203 C204 H20F 111.0
O203 C204 H20G 111.0
O203 C204 C205 104.0(10)
H20F C204 H20G 109.0
C205 C204 H20F 111.0
C205 C204 H20G 111.0

loop_
_geom_bond_atom_site_label_1
_geom_bond_atom_site_label_2
_geom_bond_distance
C1 C2 1.417(4)
C1 C6 1.405(4)
C1 P1 1.865(3)
C2 C3 1.391(4)
C2 C7 1.516(4)
C3 H3 0.9500
C3 C4 1.374(5)
C4 H4 0.9500
C4 C5 1.377(5)
C5 H5 0.9500
C5 C6 1.398(4)
C6 C10 1.525(4)
C7 H7 1.0000
C7 C8 1.526(5)
C7 C9 1.548(5)
C8 H8A 0.9800
C8 H8B 0.9800
C8 H8C 0.9800
C9 H9A 0.9800
C9 H9B 0.9800
C9 H9C 0.9800
C10 H10 1.0000
C10 C11 1.533(4)
C10 C12 1.543(4)
C11 H11A 0.9800
C11 H11B 0.9800
C11 H11C 0.9800
C12 H12A 0.9800
C12 H12B 0.9800
C12 H12C 0.9800
C13 N2 1.377(3)
C13 N1 1.359(3)
C13 P2 1.803(2)
C15 C14 1.341(3)
C15 N2 1.380(3)
C15 Cl3 1.693(2)
C14 N1 1.391(3)
C14 Cl2 1.692(2)
C16 C17 1.387(4)
C16 C21 1.400(4)
C16 N2 1.445(3)
C17 C18 1.396(4)
C17 C22 1.516(4)
C18 H18 0.9500
C18 C19 1.371(4)
C19 H19 0.9500
C19 C20 1.373(4)
C20 H20 0.9500
C20 C21 1.389(4)
C21 C25 1.518(4)
C22 H22 1.0000
C22 C23 1.520(4)
C22 C24 1.535(4)
C23 H23A 0.9800
C23 H23B 0.9800
C23 H23C 0.9800
C24 H24A 0.9800
C24 H24B 0.9800
C24 H24C 0.9800
C25 H25 1.0000
C25 C26 1.524(4)
C25 C27 1.529(5)
C26 H26A 0.9800
C26 H26B 0.9800
C26 H26C 0.9800
C27 H27A 0.9800
C27 H27B 0.9800
C27 H27C 0.9800
C28 C29 1.403(3)
C28 C33 1.393(3)
C28 N1 1.455(3)
C29 C30 1.401(3)
C29 C34 1.517(3)
C30 H30 0.9500
C30 C31 1.370(4)
C31 H31 0.9500
C31 C32 1.382(4)
C32 H32 0.9500
C32 C33 1.398(3)
C33 C37 1.516(4)
C34 H34 1.0000
C34 C35 1.524(4)
C34 C36 1.538(4)
C35 H35A 0.9800
C35 H35B 0.9800
C35 H35C 0.9800
C36 H36A 0.9800
C36 H36B 0.9800
C36 H36C 0.9800
C37 H37 1.0000
C37 C38 1.526(4)
C37 C39 1.535(4)
C38 H38A 0.9800
C38 H38B 0.9800
C38 H38C 0.9800
C39 H39A 0.9800
C39 H39B 0.9800
C39 H39C 0.9800
P1 P2 2.1327(9)
P1 Cl1 2.1586(8)
C101 H10A 0.9800
C101 H10B 0.9800
C101 H10C 0.9800
C101 C102 1.547(10)
C102 H10D 0.9900
C102 H10E 0.9900
C102 C103 1.485(10)
C103 H10F 0.9900
C103 H10G 0.9900
C103 C104 1.466(9)
C104 H10H 0.9900
C104 H10I 0.9900
C104 C105 1.494(10)
C105 H10J 0.9900
C105 H10K 0.9900
C105 C106 1.483(10)
C106 H10L 0.9800
C106 H10M 0.9800
C106 H10N 0.9800
C201 H20A 0.9800
C201 H20B 0.9800
C201 H20C 0.9800
C201 C202 1.518(9)
C202 H20D 0.9900
C202 H20E 0.9900
C202 O203 1.399(8)
O203 C204 1.459(9)
C204 H20F 0.9900
C204 H20G 0.9900
C204 C205 1.499(9)
C205 H20H 0.9800
C205 H20I 0.9800
C205 H20J 0.9800
